data_4110450
loop_
_publ_author_name
'Gregor Reeske'
'Clint R. Hoberg'
'Nicholas J. Hill'
'Alan H. Cowley'

_publ_contact_author_address
;
   Department of Chemistry and Biochemistry
   University of Texas-Austin
   1 University Station, A5300
   Austin, TX 78701
   USA    
;
_publ_contact_author_email cowley@mail.utexas.edu
_publ_contact_author_fax 512-471-6822
_publ_contact_author_name
;
Alan H. Cowley
;
_publ_contact_author_phone 512-471-7484
_publ_section_title
;
 Capture of Phosphorus(I) and Arsenic(I) Moieties by a
 1,2-Bis(arylimino)acenaphthene (Aryl-BIAN) Ligand. A Case of
 Intramolecular Charge Transfer
;
_journal_name_full 'Journal of the American Chemical Society'
_journal_page_first 2800
_journal_page_last 2801
_journal_paper_doi 10.1021/ja058459m
_journal_volume 128
_journal_year 2006
_chemical_formula_moiety 'C36 H40 N2 P, I3'
_chemical_formula_sum 'C36 H40 I3 N2 P'
_chemical_formula_weight 912.37
_space_group_IT_number 14
_symmetry_cell_setting monoclinic
_symmetry_space_group_name_Hall '-P 2ybc'
_symmetry_space_group_name_H-M 'P 1 21/c 1'
_atom_sites_solution_hydrogens geom
_atom_sites_solution_primary direct
_atom_sites_solution_secondary difmap
_cell_angle_alpha 90
_cell_angle_beta 114.03(3)
_cell_angle_gamma 90
_cell_formula_units_Z 4
_cell_length_a 17.625(4)
_cell_length_b 15.265(3)
_cell_length_c 17.014(3)
_cell_measurement_temperature 153(2)
_cell_volume 4180.8(18)
_computing_cell_refinement Denzo
_computing_data_collection 'Nonius Collect'
_computing_data_reduction Scalepack
_computing_molecular_graphics 'SHELXL-97 (Sheldrick, 1997)'
_computing_publication_material 'SHELXL-97 (Sheldrick, 1997)'
_computing_structure_refinement 'SHELXL-97 (Sheldrick, 1997)'
_computing_structure_solution 'SHELXL-97 (Sheldrick, 1997)'
_diffrn_ambient_temperature 153(2)
_diffrn_measured_fraction_theta_full 0.995
_diffrn_measured_fraction_theta_max 0.995
_diffrn_measurement_device_type 'Nonius Kappa CCD'
_diffrn_measurement_method \w-scan
_diffrn_radiation_monochromator graphite
_diffrn_radiation_source 'fine-focus sealed tube'
_diffrn_radiation_type MoK\a
_diffrn_radiation_wavelength 0.71073
_diffrn_reflns_av_R_equivalents 0.0437
_diffrn_reflns_av_sigmaI/netI 0.0857
_diffrn_reflns_limit_h_max 22
_diffrn_reflns_limit_h_min -22
_diffrn_reflns_limit_k_max 19
_diffrn_reflns_limit_k_min -19
_diffrn_reflns_limit_l_max 22
_diffrn_reflns_limit_l_min -22
_diffrn_reflns_number 17430
_diffrn_reflns_theta_full 27.48
_diffrn_reflns_theta_max 27.48
_diffrn_reflns_theta_min 2.40
_exptl_absorpt_coefficient_mu 2.304
_exptl_absorpt_correction_T_max 0.5449
_exptl_absorpt_correction_T_min 0.4994
_exptl_absorpt_correction_type none
_exptl_crystal_colour brown
_exptl_crystal_density_diffrn 1.450
_exptl_crystal_description block
_exptl_crystal_F_000 1776
_exptl_crystal_size_max 0.35
_exptl_crystal_size_mid 0.30
_exptl_crystal_size_min 0.30
_refine_diff_density_max 1.425
_refine_diff_density_min -0.790
_refine_diff_density_rms 0.138
_refine_ls_extinction_method none
_refine_ls_goodness_of_fit_ref 0.927
_refine_ls_hydrogen_treatment constr
_refine_ls_matrix_type full
_refine_ls_number_parameters 387
_refine_ls_number_reflns 9546
_refine_ls_number_restraints 0
_refine_ls_restrained_S_all 0.927
_refine_ls_R_factor_all 0.1003
_refine_ls_R_factor_gt 0.0478
_refine_ls_shift/su_max 0.001
_refine_ls_shift/su_mean 0.000
_refine_ls_structure_factor_coef Fsqd
_refine_ls_weighting_details 'calc w=1/[\s^2^(Fo^2^)+(0.0612P)^2^+10.5938P] where P=(Fo^2^+2Fc^2^)/3'
_refine_ls_weighting_scheme calc
_refine_ls_wR_factor_gt 0.1202
_refine_ls_wR_factor_ref 0.1331
_reflns_number_gt 5340
_reflns_number_total 9546
_reflns_threshold_expression >2sigma(I)
_cod_data_source_file ja058459msi20051213_031648_3.cif
_cod_data_source_block grnh072
_cod_original_sg_symbol_Hall -P2ybc
_cod_database_code 4110450

loop_
_symmetry_equiv_pos_as_xyz
'x, y, z'
'-x, y+1/2, -z+1/2'
'-x, -y, -z'
'x, -y-1/2, z-1/2'

loop_
_atom_site_label
_atom_site_type_symbol
_atom_site_fract_x
_atom_site_fract_y
_atom_site_fract_z
_atom_site_U_iso_or_equiv
_atom_site_adp_type
_atom_site_occupancy
_atom_site_symmetry_multiplicity
_atom_site_calc_flag
_atom_site_refinement_flags
C8 C 0.5583(4) 0.3301(5) 0.6498(4) 0.0467(17) Uani 1 1 d .
H8 H 0.5348 0.3837 0.6265 0.056 Uiso 1 1 calc R
C24 C 0.7520(5) 0.0124(6) 1.0741(5) 0.063(2) Uani 1 1 d .
H24A H 0.7680 -0.0411 1.1063 0.094 Uiso 1 1 calc R
H24B H 0.7115 0.0423 1.0885 0.094 Uiso 1 1 calc R
H24C H 0.8000 0.0491 1.0878 0.094 Uiso 1 1 calc R
C1 C 0.7385(3) 0.1268(4) 0.8297(3) 0.0240(12) Uani 1 1 d .
C2 C 0.6678(3) 0.0947(4) 0.7547(3) 0.0265(12) Uani 1 1 d .
C3 C 0.6369(4) 0.0142(4) 0.7175(4) 0.0335(14) Uani 1 1 d .
H3 H 0.6640 -0.0379 0.7411 0.040 Uiso 1 1 calc R
C4 C 0.5631(4) 0.0150(4) 0.6426(4) 0.0394(15) Uani 1 1 d .
H4 H 0.5408 -0.0385 0.6175 0.047 Uiso 1 1 calc R
C5 C 0.5217(4) 0.0905(4) 0.6040(4) 0.0398(15) Uani 1 1 d .
H5 H 0.4734 0.0864 0.5539 0.048 Uiso 1 1 calc R
C6 C 0.5514(4) 0.1738(4) 0.6391(4) 0.0339(14) Uani 1 1 d .
C7 C 0.5201(4) 0.2563(4) 0.6084(4) 0.0413(16) Uani 1 1 d .
H7 H 0.4718 0.2610 0.5583 0.050 Uiso 1 1 calc R
C9 C 0.6322(4) 0.3309(4) 0.7268(4) 0.0351(14) Uani 1 1 d .
H9 H 0.6575 0.3826 0.7536 0.042 Uiso 1 1 calc R
C10 C 0.6633(3) 0.2509(4) 0.7582(4) 0.0279(13) Uani 1 1 d .
C11 C 0.6244(3) 0.1729(4) 0.7154(4) 0.0301(13) Uani 1 1 d .
C12 C 0.7359(3) 0.2170(3) 0.8333(3) 0.0237(12) Uani 1 1 d .
C13 C 0.8226(3) 0.0005(3) 0.9130(3) 0.0246(12) Uani 1 1 d .
C14 C 0.8815(3) -0.0328(4) 0.8872(4) 0.0295(13) Uani 1 1 d .
C15 C 0.9029(4) -0.1210(4) 0.9069(4) 0.0382(15) Uani 1 1 d .
H15 H 0.9435 -0.1461 0.8924 0.046 Uiso 1 1 calc R
C16 C 0.8646(4) -0.1708(4) 0.9476(4) 0.0438(16) Uani 1 1 d .
H16 H 0.8800 -0.2291 0.9607 0.053 Uiso 1 1 calc R
C17 C 0.8034(4) -0.1353(4) 0.9691(4) 0.0371(15) Uani 1 1 d .
H17 H 0.7770 -0.1707 0.9948 0.045 Uiso 1 1 calc R
C18 C 0.7807(4) -0.0477(4) 0.9529(4) 0.0317(14) Uani 1 1 d .
C19 C 0.9191(3) 0.0191(4) 0.8354(4) 0.0308(13) Uani 1 1 d .
H19 H 0.9116 0.0814 0.8441 0.037 Uiso 1 1 calc R
C20 C 1.0114(4) 0.0033(6) 0.8637(4) 0.053(2) Uani 1 1 d .
H20A H 1.0397 0.0147 0.9242 0.080 Uiso 1 1 calc R
H20B H 1.0324 0.0417 0.8325 0.080 Uiso 1 1 calc R
H20C H 1.0205 -0.0564 0.8522 0.080 Uiso 1 1 calc R
C21 C 0.8706(4) -0.0006(5) 0.7390(4) 0.0515(19) Uani 1 1 d .
H21A H 0.8740 -0.0621 0.7289 0.077 Uiso 1 1 calc R
H21B H 0.8941 0.0322 0.7062 0.077 Uiso 1 1 calc R
H21C H 0.8135 0.0158 0.7218 0.077 Uiso 1 1 calc R
C22 C 0.7148(4) -0.0085(4) 0.9776(4) 0.0386(15) Uani 1 1 d .
H22 H 0.6977 0.0472 0.9467 0.046 Uiso 1 1 calc R
C23 C 0.6374(4) -0.0658(6) 0.9513(6) 0.069(2) Uani 1 1 d .
H23A H 0.6199 -0.0832 0.8922 0.104 Uiso 1 1 calc R
H23B H 0.5937 -0.0334 0.9579 0.104 Uiso 1 1 calc R
H23C H 0.6499 -0.1170 0.9872 0.104 Uiso 1 1 calc R
C25 C 0.8079(3) 0.3426(3) 0.9244(4) 0.0261(13) Uani 1 1 d .
C26 C 0.7589(4) 0.3765(4) 0.9644(4) 0.0345(14) Uani 1 1 d .
C27 C 0.7654(4) 0.4653(4) 0.9809(4) 0.0431(16) Uani 1 1 d .
H27 H 0.7336 0.4904 1.0072 0.052 Uiso 1 1 calc R
C28 C 0.8173(4) 0.5174(4) 0.9597(4) 0.0508(19) Uani 1 1 d .
H28 H 0.8207 0.5770 0.9718 0.061 Uiso 1 1 calc R
C29 C 0.8650(4) 0.4812(4) 0.9199(4) 0.0453(17) Uani 1 1 d .
H29 H 0.9002 0.5172 0.9058 0.054 Uiso 1 1 calc R
C30 C 0.8611(4) 0.3919(4) 0.9008(4) 0.0334(14) Uani 1 1 d .
C31 C 0.7008(4) 0.3202(4) 0.9886(4) 0.0396(15) Uani 1 1 d .
H31 H 0.6967 0.2630 0.9610 0.048 Uiso 1 1 calc R
C32 C 0.6134(4) 0.3589(6) 0.9557(5) 0.064(2) Uani 1 1 d .
H32A H 0.6149 0.4133 0.9847 0.096 Uiso 1 1 calc R
H32B H 0.5771 0.3187 0.9670 0.096 Uiso 1 1 calc R
H32C H 0.5932 0.3691 0.8949 0.096 Uiso 1 1 calc R
C33 C 0.7361(5) 0.3054(6) 1.0849(5) 0.059(2) Uani 1 1 d .
H33A H 0.7897 0.2783 1.1033 0.089 Uiso 1 1 calc R
H33B H 0.6995 0.2678 1.0987 0.089 Uiso 1 1 calc R
H33C H 0.7413 0.3605 1.1137 0.089 Uiso 1 1 calc R
C34 C 0.9127(4) 0.3526(4) 0.8564(4) 0.0410(16) Uani 1 1 d .
H34 H 0.9097 0.2887 0.8600 0.049 Uiso 1 1 calc R
C35 C 1.0033(4) 0.3785(5) 0.8997(5) 0.058(2) Uani 1 1 d .
H35A H 1.0085 0.4405 0.8938 0.086 Uiso 1 1 calc R
H35B H 1.0342 0.3480 0.8730 0.086 Uiso 1 1 calc R
H35C H 1.0246 0.3634 0.9596 0.086 Uiso 1 1 calc R
C36 C 0.8748(6) 0.3778(7) 0.7603(5) 0.084(3) Uani 1 1 d .
H36A H 0.8165 0.3644 0.7357 0.126 Uiso 1 1 calc R
H36B H 0.9019 0.3453 0.7308 0.126 Uiso 1 1 calc R
H36C H 0.8824 0.4394 0.7546 0.126 Uiso 1 1 calc R
N1 N 0.8026(3) 0.0931(3) 0.8986(3) 0.0243(10) Uani 1 1 d .
N2 N 0.7992(3) 0.2493(3) 0.9044(3) 0.0244(10) Uani 1 1 d .
P P 0.86136(9) 0.17100(10) 0.96828(9) 0.0265(3) Uani 1 1 d .
I1 I 0.99678(3) 0.33062(3) 0.14850(3) 0.04352(14) Uani 1 1 d .
I2 I 1.14841(3) 0.26580(3) 0.28473(3) 0.03613(13) Uani 1 1 d .
I3 I 1.29854(3) 0.18465(3) 0.41477(3) 0.04625(14) Uani 1 1 d .

loop_
_atom_site_aniso_label
_atom_site_aniso_U_11
_atom_site_aniso_U_22
_atom_site_aniso_U_33
_atom_site_aniso_U_23
_atom_site_aniso_U_13
_atom_site_aniso_U_12
C8 0.034(4) 0.053(4) 0.043(4) 0.013(3) 0.005(3) 0.014(3)
C24 0.056(5) 0.079(6) 0.061(5) -0.008(4) 0.032(4) 0.008(4)
C1 0.018(3) 0.028(3) 0.024(3) 0.000(2) 0.007(2) 0.001(2)
C2 0.022(3) 0.029(3) 0.028(3) -0.002(2) 0.009(3) -0.001(2)
C3 0.028(3) 0.025(3) 0.040(4) -0.005(3) 0.006(3) -0.003(3)
C4 0.029(3) 0.032(4) 0.048(4) -0.010(3) 0.006(3) -0.013(3)
C5 0.028(3) 0.043(4) 0.036(3) -0.005(3) 0.000(3) -0.004(3)
C6 0.024(3) 0.038(4) 0.032(3) 0.003(3) 0.003(3) -0.002(3)
C7 0.031(3) 0.044(4) 0.043(4) 0.003(3) 0.009(3) 0.005(3)
C9 0.027(3) 0.031(3) 0.046(4) 0.002(3) 0.013(3) 0.005(3)
C10 0.020(3) 0.026(3) 0.033(3) 0.003(2) 0.006(3) 0.009(2)
C11 0.027(3) 0.033(3) 0.027(3) 0.002(3) 0.008(3) -0.001(3)
C12 0.025(3) 0.022(3) 0.018(3) 0.001(2) 0.004(2) -0.002(2)
C13 0.023(3) 0.017(3) 0.025(3) -0.001(2) 0.002(2) -0.002(2)
C14 0.028(3) 0.021(3) 0.031(3) -0.003(2) 0.004(3) -0.004(2)
C15 0.040(4) 0.027(3) 0.045(4) -0.002(3) 0.015(3) 0.004(3)
C16 0.050(4) 0.025(3) 0.046(4) 0.007(3) 0.010(3) 0.004(3)
C17 0.039(4) 0.031(3) 0.035(3) 0.005(3) 0.009(3) -0.003(3)
C18 0.032(3) 0.029(3) 0.029(3) -0.003(3) 0.007(3) -0.009(3)
C19 0.029(3) 0.024(3) 0.038(3) -0.003(3) 0.013(3) -0.001(3)
C20 0.024(3) 0.090(6) 0.044(4) 0.016(4) 0.012(3) 0.005(4)
C21 0.043(4) 0.060(5) 0.044(4) 0.019(3) 0.010(3) -0.007(4)
C22 0.036(4) 0.038(4) 0.041(4) 0.007(3) 0.014(3) 0.001(3)
C23 0.037(4) 0.072(6) 0.102(7) -0.011(5) 0.032(5) -0.022(4)
C25 0.021(3) 0.018(3) 0.030(3) -0.001(2) 0.001(3) -0.001(2)
C26 0.028(3) 0.032(3) 0.037(3) -0.006(3) 0.006(3) -0.001(3)
C27 0.033(4) 0.037(4) 0.056(4) -0.018(3) 0.015(3) 0.000(3)
C28 0.051(4) 0.025(3) 0.063(5) -0.012(3) 0.009(4) 0.003(3)
C29 0.044(4) 0.031(4) 0.055(4) 0.000(3) 0.015(4) -0.011(3)
C30 0.035(3) 0.032(3) 0.033(3) 0.006(3) 0.012(3) -0.001(3)
C31 0.034(3) 0.043(4) 0.042(4) -0.008(3) 0.015(3) 0.000(3)
C32 0.034(4) 0.095(6) 0.058(5) 0.002(4) 0.014(4) 0.002(4)
C33 0.044(4) 0.074(6) 0.060(5) 0.005(4) 0.021(4) -0.005(4)
C34 0.053(4) 0.030(3) 0.051(4) -0.006(3) 0.032(4) -0.014(3)
C35 0.049(4) 0.063(5) 0.061(5) -0.004(4) 0.023(4) 0.008(4)
C36 0.074(6) 0.132(9) 0.048(5) 0.002(5) 0.028(5) -0.029(6)
N1 0.024(2) 0.020(2) 0.032(3) 0.000(2) 0.014(2) -0.0008(19)
N2 0.023(2) 0.018(2) 0.032(3) -0.0003(19) 0.012(2) -0.0011(19)
P 0.0243(8) 0.0226(8) 0.0265(8) -0.0015(6) 0.0040(6) -0.0002(6)
I1 0.0385(3) 0.0372(3) 0.0481(3) -0.0037(2) 0.0107(2) 0.0077(2)
I2 0.0350(2) 0.0342(2) 0.0368(2) -0.00278(18) 0.01225(19) -0.00156(18)
I3 0.0397(3) 0.0427(3) 0.0437(3) -0.0019(2) 0.0039(2) 0.0007(2)

loop_
_atom_type_symbol
_atom_type_description
_atom_type_scat_dispersion_real
_atom_type_scat_dispersion_imag
_atom_type_scat_source
C C 0.0033 0.0016 'International Tables Vol C Tables 4.2.6.8 and 6.1.1.4'
H H 0.0000 0.0000 'International Tables Vol C Tables 4.2.6.8 and 6.1.1.4'
N N 0.0061 0.0033 'International Tables Vol C Tables 4.2.6.8 and 6.1.1.4'
P P 0.1023 0.0942 'International Tables Vol C Tables 4.2.6.8 and 6.1.1.4'
I I -0.4742 1.8119 'International Tables Vol C Tables 4.2.6.8 and 6.1.1.4'
O O 0.0106 0.0060 'International Tables Vol C Tables 4.2.6.8 and 6.1.1.4'

loop_
_geom_angle_atom_site_label_1
_geom_angle_atom_site_label_2
_geom_angle_atom_site_label_3
_geom_angle
C7 C8 C9 124.2(6)
N1 C1 C12 111.8(5)
N1 C1 C2 138.1(5)
C12 C1 C2 110.0(5)
C3 C2 C11 119.4(5)
C3 C2 C1 137.2(5)
C11 C2 C1 103.5(5)
C2 C3 C4 117.0(6)
C5 C4 C3 123.7(6)
C4 C5 C6 121.2(6)
C7 C6 C5 129.5(6)
C7 C6 C11 115.4(6)
C5 C6 C11 115.1(6)
C8 C7 C6 121.4(6)
C10 C9 C8 115.2(6)
C9 C10 C11 121.4(5)
C9 C10 C12 136.2(6)
C11 C10 C12 102.4(5)
C6 C11 C10 122.3(5)
C6 C11 C2 123.6(5)
C10 C11 C2 114.0(5)
N2 C12 C1 111.7(5)
N2 C12 C10 138.2(5)
C1 C12 C10 110.1(5)
C14 C13 C18 125.1(5)
C14 C13 N1 117.9(5)
C18 C13 N1 117.1(5)
C13 C14 C15 116.3(5)
C13 C14 C19 123.7(5)
C15 C14 C19 120.0(5)
C16 C15 C14 120.9(6)
C15 C16 C17 120.7(6)
C16 C17 C18 121.2(6)
C17 C18 C13 115.8(6)
C17 C18 C22 121.3(5)
C13 C18 C22 122.9(5)
C20 C19 C14 113.5(5)
C20 C19 C21 111.4(5)
C14 C19 C21 109.3(5)
C18 C22 C23 112.8(6)
C18 C22 C24 109.7(5)
C23 C22 C24 112.1(6)
C30 C25 C26 124.4(5)
C30 C25 N2 118.9(5)
C26 C25 N2 116.7(5)
C27 C26 C25 116.6(6)
C27 C26 C31 120.7(6)
C25 C26 C31 122.7(5)
C28 C27 C26 121.7(6)
C27 C28 C29 120.0(6)
C28 C29 C30 121.3(6)
C25 C30 C29 116.0(6)
C25 C30 C34 122.8(5)
C29 C30 C34 121.2(6)
C33 C31 C26 110.7(5)
C33 C31 C32 111.2(6)
C26 C31 C32 111.9(6)
C30 C34 C35 112.4(5)
C30 C34 C36 109.8(6)
C35 C34 C36 111.5(6)
C1 N1 C13 125.0(4)
C1 N1 P 113.2(4)
C13 N1 P 121.7(4)
C12 N2 C25 122.1(4)
C12 N2 P 113.5(4)
C25 N2 P 124.3(4)
N2 P N1 89.7(2)
I1 I2 I3 174.80(4)

loop_
_geom_bond_atom_site_label_1
_geom_bond_atom_site_label_2
_geom_bond_distance
C8 C7 1.353(9)
C8 C9 1.422(9)
C24 C22 1.533(9)
C1 N1 1.354(7)
C1 C12 1.380(8)
C1 C2 1.458(7)
C2 C3 1.389(8)
C2 C11 1.429(8)
C3 C4 1.402(8)
C4 C5 1.379(9)
C5 C6 1.412(8)
C6 C7 1.389(9)
C6 C11 1.408(8)
C9 C10 1.355(8)
C10 C11 1.418(8)
C10 C12 1.485(7)
C12 N2 1.361(7)
C13 C14 1.378(8)
C13 C18 1.399(8)
C13 N1 1.453(7)
C14 C15 1.401(8)
C14 C19 1.523(8)
C15 C16 1.375(9)
C16 C17 1.382(9)
C17 C18 1.391(8)
C18 C22 1.510(8)
C19 C20 1.516(8)
C19 C21 1.539(9)
C22 C23 1.526(9)
C25 C30 1.385(8)
C25 C26 1.398(8)
C25 N2 1.457(7)
C26 C27 1.379(8)
C26 C31 1.517(8)
C27 C28 1.368(9)
C28 C29 1.390(9)
C29 C30 1.397(9)
C30 C34 1.521(8)
C31 C33 1.514(9)
C31 C32 1.528(9)
C34 C35 1.513(9)
C34 C36 1.542(10)
N1 P 1.700(5)
N2 P 1.685(5)
I1 I2 2.9065(12)
I2 I3 2.9432(12)

loop_
_geom_torsion_atom_site_label_1
_geom_torsion_atom_site_label_2
_geom_torsion_atom_site_label_3
_geom_torsion_atom_site_label_4
_geom_torsion
N1 C1 C2 C3 -4.6(12)
C12 C1 C2 C3 -179.8(6)
N1 C1 C2 C11 175.3(6)
C12 C1 C2 C11 0.1(6)
C11 C2 C3 C4 -0.6(8)
C1 C2 C3 C4 179.3(6)
C2 C3 C4 C5 1.5(9)
C3 C4 C5 C6 -0.9(10)
C4 C5 C6 C7 177.8(7)
C4 C5 C6 C11 -0.6(9)
C9 C8 C7 C6 -0.1(11)
C5 C6 C7 C8 -178.2(7)
C11 C6 C7 C8 0.3(9)
C7 C8 C9 C10 -0.6(10)
C8 C9 C10 C11 1.0(9)
C8 C9 C10 C12 179.9(6)
C7 C6 C11 C10 0.2(9)
C5 C6 C11 C10 178.8(5)
C7 C6 C11 C2 -177.2(5)
C5 C6 C11 C2 1.5(9)
C9 C10 C11 C6 -0.8(9)
C12 C10 C11 C6 179.9(5)
C9 C10 C11 C2 176.7(5)
C12 C10 C11 C2 -2.5(6)
C3 C2 C11 C6 -0.9(9)
C1 C2 C11 C6 179.2(5)
C3 C2 C11 C10 -178.4(5)
C1 C2 C11 C10 1.7(6)
N1 C1 C12 N2 1.0(6)
C2 C1 C12 N2 177.5(4)
N1 C1 C12 C10 -178.2(4)
C2 C1 C12 C10 -1.6(6)
C9 C10 C12 N2 4.5(12)
C11 C10 C12 N2 -176.4(6)
C9 C10 C12 C1 -176.6(7)
C11 C10 C12 C1 2.5(6)
C18 C13 C14 C15 -3.2(8)
N1 C13 C14 C15 176.1(5)
C18 C13 C14 C19 173.2(5)
N1 C13 C14 C19 -7.4(8)
C13 C14 C15 C16 1.8(9)
C19 C14 C15 C16 -174.7(5)
C14 C15 C16 C17 0.7(10)
C15 C16 C17 C18 -2.1(10)
C16 C17 C18 C13 0.8(9)
C16 C17 C18 C22 -179.1(6)
C14 C13 C18 C17 1.9(8)
N1 C13 C18 C17 -177.5(5)
C14 C13 C18 C22 -178.2(5)
N1 C13 C18 C22 2.4(8)
C13 C14 C19 C20 140.3(6)
C15 C14 C19 C20 -43.4(8)
C13 C14 C19 C21 -94.7(7)
C15 C14 C19 C21 81.6(7)
C17 C18 C22 C23 -46.4(8)
C13 C18 C22 C23 133.7(6)
C17 C18 C22 C24 79.3(7)
C13 C18 C22 C24 -100.6(7)
C30 C25 C26 C27 -0.2(9)
N2 C25 C26 C27 -178.2(5)
C30 C25 C26 C31 179.6(6)
N2 C25 C26 C31 1.6(8)
C25 C26 C27 C28 -0.3(9)
C31 C26 C27 C28 180.0(6)
C26 C27 C28 C29 0.3(10)
C27 C28 C29 C30 0.1(10)
C26 C25 C30 C29 0.6(9)
N2 C25 C30 C29 178.5(5)
C26 C25 C30 C34 -179.3(6)
N2 C25 C30 C34 -1.3(8)
C28 C29 C30 C25 -0.5(9)
C28 C29 C30 C34 179.3(6)
C27 C26 C31 C33 -74.3(8)
C25 C26 C31 C33 106.0(7)
C27 C26 C31 C32 50.4(8)
C25 C26 C31 C32 -129.3(6)
C25 C30 C34 C35 -130.1(6)
C29 C30 C34 C35 50.1(8)
C25 C30 C34 C36 105.2(7)
C29 C30 C34 C36 -74.6(8)
C12 C1 N1 C13 -179.3(5)
C2 C1 N1 C13 5.6(10)
C12 C1 N1 P -0.7(6)
C2 C1 N1 P -175.8(5)
C14 C13 N1 C1 95.3(6)
C18 C13 N1 C1 -85.2(6)
C14 C13 N1 P -83.2(6)
C18 C13 N1 P 96.2(5)
C1 C12 N2 C25 -177.6(5)
C10 C12 N2 C25 1.3(10)
C1 C12 N2 P -0.9(6)
C10 C12 N2 P 177.9(6)
C30 C25 N2 C12 -96.9(6)
C26 C25 N2 C12 81.2(7)
C30 C25 N2 P 86.8(6)
C26 C25 N2 P -95.1(5)
C12 N2 P N1 0.4(4)
C25 N2 P N1 177.0(4)
C1 N1 P N2 0.1(4)
C13 N1 P N2 178.8(4)
